data_7031169
loop_
_publ_author_name
'Field, John S.'
'Gertenbach, Jan-Andre'
'Haines, Raymond J.'
'Ledwaba, Lesibana P.'
'Mashapa, Ndoda T.'
'McMillin, David R.'
'Munro, Orde Q.'
'Summerton, Grant C.'

_publ_section_title
;
 Temperature dependence of the crystal structure and luminescence
 properties of [Pt{4&#x2032;-(o-ClC6H4)trpy}Cl]SbF6 (trpy =
 2,2&#x2032;:6&#x2032;,2&#x2033;-terpyridine)Electronic supplementary
 information (ESI) available: Fig. S1: Unit cell contents of
 [Pt{4&#x2032;-(o-ClC6H4)trpy}Cl]SbF6 viewed down the [a]-axis and Fig.
 S2: View of the cation stack in [Pt{4&#x2032;-(o-ClC6H4)trpy}Cl]SbF6. See
 http://www.rsc.org/suppdata/dt/b2/b209754k/
;
_journal_issue 6
_journal_name_full 'Dalton Transactions'
_journal_page_first 1176
_journal_paper_doi 10.1039/b209754k
_journal_year 2003
_chemical_formula_moiety '[Pt{4'(o-Cl-Ph)trpy}Cl]SbF6'
_chemical_formula_sum 'C21 H14 Cl2 F6 N3 Pt Sb'
_chemical_formula_weight 810.09
_chemical_name_systematic
; 
? 
;
_space_group_IT_number 14
_symmetry_cell_setting monoclinic
_symmetry_Int_Tables_number 14
_symmetry_space_group_name_Hall '-P 2yn'
_symmetry_space_group_name_H-M 'P 1 21/n 1'
_atom_sites_solution_hydrogens geom
_atom_sites_solution_primary direct
_atom_sites_solution_secondary difmap
_audit_creation_method SHELXL-97
_cell_angle_alpha 90.00
_cell_angle_beta 90.050(10)
_cell_angle_gamma 90.00
_cell_formula_units_Z 4
_cell_length_a 6.8440(10)
_cell_length_b 18.965(2)
_cell_length_c 18.333(3)
_cell_measurement_reflns_used 25
_cell_measurement_temperature 295(2)
_cell_measurement_theta_max 12
_cell_measurement_theta_min 3
_cell_volume 2379.6(6)
_computing_cell_refinement 'CELDIM, CAD4'
_computing_data_collection 'Nonius CAD4'
_computing_data_reduction 'XcAD4 (McArdle, 2000)'
_computing_molecular_graphics 'ORTEP 3 (Farrugia 2000)'
_computing_publication_material SHELXS-97
_computing_structure_refinement 'SHELXL-97 (Sheldrick, 1997)'
_computing_structure_solution 'SHELXS-97 (Sheldrick, 1990)'
_diffrn_ambient_temperature 295(2)
_diffrn_measured_fraction_theta_full 1.000
_diffrn_measured_fraction_theta_max 1.000
_diffrn_measurement_device_type 'scintillation counter'
_diffrn_measurement_method 'omega-2theta scans'
_diffrn_radiation_monochromator graphite
_diffrn_radiation_source 'fine-focus sealed tube'
_diffrn_radiation_type MoKa
_diffrn_radiation_wavelength 0.70930
_diffrn_reflns_av_R_equivalents 0.0163
_diffrn_reflns_av_sigmaI/netI 0.0273
_diffrn_reflns_limit_h_max 8
_diffrn_reflns_limit_h_min -4
_diffrn_reflns_limit_k_max 22
_diffrn_reflns_limit_k_min -4
_diffrn_reflns_limit_l_max 21
_diffrn_reflns_limit_l_min -21
_diffrn_reflns_number 5764
_diffrn_reflns_theta_full 24.92
_diffrn_reflns_theta_max 24.92
_diffrn_reflns_theta_min 2.14
_diffrn_standards_decay_% 0
_diffrn_standards_interval_time '60 minutes'
_diffrn_standards_number 3
_exptl_absorpt_coefficient_mu 7.294
_exptl_absorpt_correction_T_max 0.1845
_exptl_absorpt_correction_T_min 0.1080
_exptl_absorpt_correction_type 'semi-empirical (psi scans)'
_exptl_crystal_colour orange
_exptl_crystal_density_diffrn 2.261
_exptl_crystal_density_method 'not measured'
_exptl_crystal_description paralellpiped
_exptl_crystal_F_000 1512
_exptl_crystal_size_max 0.55
_exptl_crystal_size_mid 0.35
_exptl_crystal_size_min 0.35
_refine_diff_density_max 2.193
_refine_diff_density_min -1.520
_refine_diff_density_rms 0.151
_refine_ls_extinction_method none
_refine_ls_goodness_of_fit_ref 0.910
_refine_ls_hydrogen_treatment mixed
_refine_ls_matrix_type full
_refine_ls_number_parameters 308
_refine_ls_number_reflns 4174
_refine_ls_number_restraints 0
_refine_ls_restrained_S_all 0.910
_refine_ls_R_factor_all 0.0489
_refine_ls_R_factor_gt 0.0368
_refine_ls_shift/su_max 0.002
_refine_ls_shift/su_mean 0.000
_refine_ls_structure_factor_coef Fsqd
_refine_ls_weighting_details 'calc w=1/[\s^2^(Fo^2^)+(0.1000P)^2^+0.0000P] where P=(Fo^2^+2Fc^2^)/3'
_refine_ls_weighting_scheme calc
_refine_ls_wR_factor_gt 0.1079
_refine_ls_wR_factor_ref 0.1166
_reflns_number_gt 3290
_reflns_number_total 4174
_reflns_threshold_expression >2sigma(I)
_cod_data_source_file b209754k.txt
_cod_data_source_block temdep295Kstructure
_cod_depositor_comments
;
The following automatic conversions were performed:
'_atom_site_symetry_multiplicity' tag replaced with
'_atom_site_symmetry_multiplicity'.

Automatic conversion script
Id: cif_correct_tags 1440 2010-10-19 06:21:57Z saulius 
;
_cod_original_sg_symbol_H-M P2(1)/n
_cod_database_code 7031169

loop_
_symmetry_equiv_pos_as_xyz
'x, y, z'
'x+1/2, -y+1/2, z+1/2'
'-x, -y, -z'
'-x-1/2, y-1/2, -z-1/2'

loop_
_atom_site_label
_atom_site_type_symbol
_atom_site_fract_x
_atom_site_fract_y
_atom_site_fract_z
_atom_site_U_iso_or_equiv
_atom_site_adp_type
_atom_site_occupancy
_atom_site_symmetry_multiplicity
_atom_site_calc_flag
_atom_site_refinement_flags
Pt Pt 0.75512(3) 0.009123(16) 0.995358(12) 0.04583(14) Uani 1 1 d .
Cl1 Cl 0.7365(3) -0.01183(12) 1.11867(11) 0.0622(5) Uani 1 1 d .
Cl2 Cl 0.5072(9) 0.0077(5) 0.6326(3) 0.308(6) Uani 1 1 d .
N1 N 0.7014(7) -0.0890(3) 0.9585(3) 0.0515(14) Uani 1 1 d .
N2 N 0.7706(9) 0.0273(4) 0.8916(3) 0.0510(15) Uani 1 1 d .
N3 N 0.8152(8) 0.1133(3) 0.9982(3) 0.0461(13) Uani 1 1 d .
C1 C 0.6647(10) -0.1468(4) 0.9985(4) 0.0578(19) Uani 1 1 d .
H1 H 0.6654 -0.1434 1.0491 0.074(7) Uiso 1 1 calc R
C2 C 0.6267(12) -0.2101(5) 0.9670(5) 0.067(2) Uani 1 1 d .
H2 H 0.6009 -0.2494 0.9957 0.074(7) Uiso 1 1 calc R
C3 C 0.6265(12) -0.2158(5) 0.8919(5) 0.067(2) Uani 1 1 d .
H3 H 0.6023 -0.2590 0.8698 0.074(7) Uiso 1 1 calc R
C4 C 0.6628(11) -0.1564(5) 0.8496(4) 0.064(2) Uani 1 1 d .
H4 H 0.6615 -0.1592 0.7990 0.074(7) Uiso 1 1 calc R
C5 C 0.7004(9) -0.0939(4) 0.8838(4) 0.0517(17) Uani 1 1 d .
C6 C 0.7461(10) -0.0284(4) 0.8458(4) 0.0506(16) Uani 1 1 d .
C7 C 0.7697(11) -0.0170(4) 0.7727(4) 0.0571(18) Uani 1 1 d .
H7 H 0.7546 -0.0541 0.7400 0.074(7) Uiso 1 1 calc R
C8 C 0.8159(12) 0.0499(5) 0.7469(4) 0.066(2) Uani 1 1 d .
C9 C 0.8365(12) 0.1056(4) 0.7958(4) 0.0609(19) Uani 1 1 d .
H9 H 0.8651 0.1508 0.7793 0.074(7) Uiso 1 1 calc R
C10 C 0.8134(10) 0.0921(4) 0.8692(3) 0.0502(16) Uani 1 1 d .
C11 C 0.8379(10) 0.1428(4) 0.9301(4) 0.0510(16) Uani 1 1 d .
C12 C 0.8797(12) 0.2129(5) 0.9224(4) 0.065(2) Uani 1 1 d .
H12 H 0.8940 0.2324 0.8761 0.074(7) Uiso 1 1 calc R
C13 C 0.9004(12) 0.2541(5) 0.9830(5) 0.070(2) Uani 1 1 d .
H13 H 0.9267 0.3020 0.9784 0.074(7) Uiso 1 1 calc R
C14 C 0.8819(13) 0.2242(5) 1.0504(5) 0.072(2) Uani 1 1 d .
H14 H 0.8994 0.2514 1.0921 0.074(7) Uiso 1 1 calc R
C15 C 0.8380(10) 0.1546(4) 1.0564(4) 0.0581(19) Uani 1 1 d .
H15 H 0.8233 0.1351 1.1027 0.074(7) Uiso 1 1 calc R
C16 C 0.8625(18) 0.0639(5) 0.6677(4) 0.088(3) Uani 1 1 d .
C17 C 1.042(2) 0.0922(5) 0.6495(5) 0.111(5) Uani 1 1 d .
H17 H 1.1351 0.1028 0.6848 0.074(7) Uiso 1 1 calc R
C18 C 1.077(3) 0.1042(7) 0.5744(8) 0.168(8) Uani 1 1 d .
H18 H 1.1962 0.1229 0.5594 0.074(7) Uiso 1 1 calc R
C19 C 0.934(4) 0.0881(8) 0.5227(8) 0.183(12) Uani 1 1 d .
H19 H 0.9582 0.0971 0.4737 0.074(7) Uiso 1 1 calc R
C20 C 0.770(3) 0.0615(11) 0.5412(7) 0.180(10) Uani 1 1 d .
H20 H 0.6801 0.0518 0.5046 0.074(7) Uiso 1 1 calc R
C21 C 0.718(2) 0.0456(9) 0.6141(6) 0.130(5) Uani 1 1 d .
Sb Sb 0.37010(10) 0.28899(4) 0.79630(3) 0.0840(3) Uani 1 1 d .
F1 F 0.5876(17) 0.3320(8) 0.8348(6) 0.228(6) Uani 1 1 d .
F2 F 0.3591(17) 0.3612(5) 0.7324(5) 0.189(4) Uani 1 1 d .
F3 F 0.4034(16) 0.2135(5) 0.8545(5) 0.190(4) Uani 1 1 d .
F4 F 0.2299(17) 0.3302(6) 0.8662(6) 0.198(4) Uani 1 1 d .
F5 F 0.5220(17) 0.2400(6) 0.7269(7) 0.214(6) Uani 1 1 d .
F6 F 0.1485(14) 0.2485(6) 0.7596(6) 0.187(4) Uani 1 1 d .

loop_
_atom_site_aniso_label
_atom_site_aniso_U_11
_atom_site_aniso_U_22
_atom_site_aniso_U_33
_atom_site_aniso_U_23
_atom_site_aniso_U_13
_atom_site_aniso_U_12
Pt 0.0336(2) 0.0726(2) 0.03123(18) -0.00195(11) -0.00091(12) 0.01172(11)
Cl1 0.0507(11) 0.1032(15) 0.0327(9) 0.0029(8) -0.0004(8) 0.0119(9)
Cl2 0.135(4) 0.70(2) 0.090(3) -0.013(5) -0.051(3) -0.035(6)
N1 0.032(3) 0.088(4) 0.035(3) -0.006(3) -0.001(2) 0.012(3)
N2 0.043(3) 0.079(4) 0.032(3) -0.005(3) -0.003(2) 0.015(3)
N3 0.032(3) 0.064(4) 0.042(3) -0.007(2) -0.001(2) 0.014(2)
C1 0.039(4) 0.078(6) 0.056(4) 0.008(4) 0.002(3) 0.008(4)
C2 0.050(4) 0.081(6) 0.071(5) 0.008(4) 0.005(4) 0.003(4)
C3 0.062(5) 0.074(5) 0.066(5) -0.010(4) 0.004(4) -0.001(4)
C4 0.051(4) 0.093(6) 0.050(4) -0.020(4) 0.006(3) -0.005(4)
C5 0.033(3) 0.076(5) 0.046(4) 0.003(3) -0.003(3) 0.006(3)
C6 0.037(3) 0.070(4) 0.046(4) -0.003(3) -0.008(3) 0.011(3)
C7 0.061(5) 0.075(5) 0.036(4) -0.007(3) -0.001(3) 0.014(4)
C8 0.072(5) 0.093(6) 0.034(4) -0.001(4) -0.003(3) 0.032(4)
C9 0.067(5) 0.071(5) 0.044(4) 0.006(3) 0.003(3) 0.018(4)
C10 0.042(4) 0.075(5) 0.034(3) 0.000(3) -0.004(3) 0.008(3)
C11 0.047(4) 0.061(4) 0.045(4) -0.003(3) -0.003(3) 0.012(3)
C12 0.059(5) 0.083(6) 0.053(4) -0.001(4) 0.006(4) 0.006(4)
C13 0.064(5) 0.071(5) 0.074(5) -0.010(4) 0.005(4) 0.005(4)
C14 0.068(5) 0.094(7) 0.054(5) -0.020(4) 0.000(4) 0.005(5)
C15 0.044(4) 0.083(5) 0.047(4) -0.017(4) -0.005(3) 0.011(4)
C16 0.146(10) 0.084(6) 0.032(4) 0.008(4) -0.002(5) 0.039(6)
C17 0.197(14) 0.070(6) 0.066(6) 0.019(5) 0.061(8) 0.007(7)
C18 0.31(3) 0.092(9) 0.103(11) 0.020(8) 0.105(14) -0.006(12)
C19 0.41(4) 0.086(9) 0.049(7) 0.018(6) 0.060(13) 0.076(15)
C20 0.29(3) 0.22(2) 0.029(6) 0.015(8) -0.003(10) 0.083(19)
C21 0.169(14) 0.161(12) 0.059(6) 0.009(7) -0.022(8) 0.037(11)
Sb 0.0772(4) 0.1252(6) 0.0496(3) 0.0351(3) -0.0073(3) -0.0162(4)
F1 0.188(9) 0.309(14) 0.188(10) 0.052(10) -0.090(8) -0.105(10)
F2 0.254(11) 0.184(8) 0.128(6) 0.088(6) -0.044(7) -0.041(8)
F3 0.243(12) 0.189(9) 0.139(7) 0.093(7) -0.003(7) -0.004(8)
F4 0.227(11) 0.174(9) 0.194(10) -0.041(8) 0.063(8) 0.015(8)
F5 0.254(13) 0.201(11) 0.187(10) 0.028(8) 0.124(10) 0.008(10)
F6 0.134(7) 0.242(11) 0.185(9) 0.030(8) -0.069(6) -0.078(7)

loop_
_atom_type_symbol
_atom_type_description
_atom_type_scat_dispersion_real
_atom_type_scat_dispersion_imag
_atom_type_scat_source
C C 0.0033 0.0016 'International Tables Vol C Tables 4.2.6.8 and 6.1.1.4'
H H 0.0000 0.0000 'International Tables Vol C Tables 4.2.6.8 and 6.1.1.4'
N N 0.0061 0.0033 'International Tables Vol C Tables 4.2.6.8 and 6.1.1.4'
Cl Cl 0.1484 0.1585 'International Tables Vol C Tables 4.2.6.8 and 6.1.1.4'
Pt Pt -1.7033 8.3905 'International Tables Vol C Tables 4.2.6.8 and 6.1.1.4'
Sb Sb -0.5866 1.5461 'International Tables Vol C Tables 4.2.6.8 and 6.1.1.4'
F F 0.0171 0.0103 'International Tables Vol C Tables 4.2.6.8 and 6.1.1.4'

loop_
_geom_angle_atom_site_label_1
_geom_angle_atom_site_label_2
_geom_angle_atom_site_label_3
_geom_angle
N2 Pt N1 81.1(3)
N2 Pt N3 80.8(3)
N1 Pt N3 161.9(2)
N2 Pt Cl1 179.7(2)
N1 Pt Cl1 99.23(16)
N3 Pt Cl1 98.91(16)
C1 N1 C5 119.2(7)
C1 N1 Pt 127.3(5)
C5 N1 Pt 113.5(5)
C10 N2 C6 123.6(6)
C10 N2 Pt 118.8(5)
C6 N2 Pt 117.5(6)
C15 N3 C11 118.3(7)
C15 N3 Pt 128.3(5)
C11 N3 Pt 113.4(4)
N1 C1 C2 121.7(7)
C1 C2 C3 119.5(8)
C2 C3 C4 119.6(8)
C5 C4 C3 118.8(7)
C4 C5 N1 121.2(7)
C4 C5 C6 124.1(7)
N1 C5 C6 114.7(7)
N2 C6 C7 118.0(7)
N2 C6 C5 113.1(6)
C7 C6 C5 128.9(7)
C6 C7 C8 120.2(7)
C7 C8 C9 119.9(7)
C7 C8 C16 122.4(7)
C9 C8 C16 117.6(8)
C10 C9 C8 118.4(8)
N2 C10 C9 119.9(7)
N2 C10 C11 113.0(6)
C9 C10 C11 127.0(7)
C12 C11 N3 120.8(7)
C12 C11 C10 125.2(7)
N3 C11 C10 114.0(6)
C13 C12 C11 119.6(8)
C12 C13 C14 119.3(9)
C15 C14 C13 119.8(8)
N3 C15 C14 122.2(8)
C17 C16 C21 122.7(10)
C17 C16 C8 119.2(9)
C21 C16 C8 118.0(11)
C16 C17 C18 116.7(14)
C19 C18 C17 120.3(17)
C20 C19 C18 121.6(14)
C19 C20 C21 123.9(19)
C20 C21 C16 114.8(16)
C20 C21 Cl2 120.6(14)
C16 C21 Cl2 124.5(10)
F4 Sb F3 89.5(5)
F4 Sb F2 96.4(6)
F3 Sb F2 173.8(5)
F4 Sb F6 90.1(6)
F3 Sb F6 89.3(5)
F2 Sb F6 92.6(5)
F4 Sb F1 88.0(6)
F3 Sb F1 91.4(5)
F2 Sb F1 86.9(5)
F6 Sb F1 178.0(6)
F4 Sb F5 176.0(5)
F3 Sb F5 86.5(5)
F2 Sb F5 87.6(5)
F6 Sb F5 90.2(5)
F1 Sb F5 91.8(6)

loop_
_geom_bond_atom_site_label_1
_geom_bond_atom_site_label_2
_geom_bond_distance
Pt N2 1.935(6)
Pt N1 2.013(6)
Pt N3 2.018(6)
Pt Cl1 2.299(2)
Cl2 C21 1.648(18)
N1 C1 1.344(10)
N1 C5 1.372(8)
N2 C10 1.329(10)
N2 C6 1.360(10)
N3 C15 1.333(9)
N3 C11 1.378(9)
C1 C2 1.358(11)
C2 C3 1.379(12)
C3 C4 1.390(12)
C4 C5 1.364(11)
C5 C6 1.459(10)
C6 C7 1.367(10)
C7 C8 1.389(12)
C8 C9 1.392(11)
C8 C16 1.512(11)
C9 C10 1.380(9)
C10 C11 1.482(10)
C11 C12 1.369(11)
C12 C13 1.365(12)
C13 C14 1.367(12)
C14 C15 1.358(12)
C16 C17 1.382(16)
C16 C21 1.436(17)
C17 C18 1.416(15)
C18 C19 1.40(3)
C19 C20 1.27(3)
C20 C21 1.417(18)
Sb F4 1.783(9)
Sb F3 1.799(7)
Sb F2 1.804(7)
Sb F6 1.828(8)
Sb F1 1.838(9)
Sb F5 1.888(11)
